data_2203635
loop_
_publ_author_name
'Newton, Christopher R.'
'Iezzi, Simone Michela'
'Fleet, George W. J.'
'Bl\'eriot, Yves'
'Watkin, David J.'

_publ_section_title 2-<i>C</i>-Hydroxymethyl-2,3-<i>O</i>-isopropylidene-<small>D</small>-ribono-1,5-lactam
_journal_issue 5
_journal_name_full 'Acta Crystallographica Section E'
_journal_page_first o909
_journal_page_last o910
_journal_paper_doi 10.1107/S1600536804008141
_journal_volume 60
_journal_year 2004
_chemical_formula_iupac 'C9 H14 N1 O5'
_chemical_formula_moiety 'C9 H14 N1 O5'
_chemical_formula_sum 'C9 H14 N O5'
_chemical_formula_weight 216.21
_chemical_name_systematic
;
2-C-Hydroxymethyl-2,3-O-isopropylidene-D-ribono-1,5-lactam
;
_space_group_IT_number 19
_symmetry_cell_setting orthorhombic
_symmetry_space_group_name_Hall 'P 2ac 2ab'
_symmetry_space_group_name_H-M 'P 21 21 21'
_atom_sites_solution_hydrogens geom
_atom_sites_solution_primary direct
_cell_angle_alpha 90
_cell_angle_beta 90
_cell_angle_gamma 90
_cell_formula_units_Z 4
_cell_length_a 7.31370(10)
_cell_length_b 10.6657(2)
_cell_length_c 12.6476(3)
_cell_measurement_reflns_used 1329
_cell_measurement_temperature 150
_cell_measurement_theta_max 27
_cell_measurement_theta_min 5
_cell_volume 986.59(3)
_computing_cell_refinement
;
DENZO/SCALEPACK
;
_computing_data_collection
;
COLLECT (Nonius, 1997)
;
_computing_data_reduction
;
DENZO/SCALEPACK (Otwinowski & Minor, 1996)
;
_computing_molecular_graphics
;
CAMERON (Watkin et al., 1996)
;
_computing_publication_material
;
CRYSTALS
;
_computing_structure_refinement
;
CRYSTALS (Betteridge et al., 2003)
;
_computing_structure_solution
;
SIR92 (Altomare et al., 1994)
;
_diffrn_ambient_temperature 150
_diffrn_measured_fraction_theta_full 0.990
_diffrn_measured_fraction_theta_max 0.990
_diffrn_measurement_device_type
;
Nonius KappaCCD
;
_diffrn_measurement_method \w
_diffrn_radiation_monochromator graphite
_diffrn_radiation_type 'Mo K\a'
_diffrn_radiation_wavelength 0.71073
_diffrn_reflns_av_R_equivalents 0.01
_diffrn_reflns_limit_h_max 9
_diffrn_reflns_limit_h_min -9
_diffrn_reflns_limit_k_max 13
_diffrn_reflns_limit_k_min -13
_diffrn_reflns_limit_l_max 16
_diffrn_reflns_limit_l_min -16
_diffrn_reflns_number 2272
_diffrn_reflns_theta_full 27.467
_diffrn_reflns_theta_max 27.467
_diffrn_reflns_theta_min 5.200
_diffrn_standards_decay_% 0.00
_diffrn_standards_interval_count 0
_diffrn_standards_interval_time 0
_diffrn_standards_number 0
_exptl_absorpt_coefficient_mu 0.119
_exptl_absorpt_correction_T_max 0.988
_exptl_absorpt_correction_T_min 0.976
_exptl_absorpt_correction_type multi-scan
_exptl_absorpt_process_details
;
(DENZO/SCALEPACK; Otwinowski & Minor, 1996)
;
_exptl_crystal_colour colourless
_exptl_crystal_density_diffrn 1.456
_exptl_crystal_description plate
_exptl_crystal_F_000 460
_exptl_crystal_size_max 0.20
_exptl_crystal_size_mid 0.10
_exptl_crystal_size_min 0.10
_refine_diff_density_max 0.44
_refine_diff_density_min -0.25
_refine_ls_extinction_method None
_refine_ls_goodness_of_fit_ref 0.9789
_refine_ls_hydrogen_treatment constr
_refine_ls_matrix_type full
_refine_ls_number_parameters 136
_refine_ls_number_reflns 1315
_refine_ls_number_restraints 0
_refine_ls_R_factor_all 0.0401
_refine_ls_R_factor_gt 0.0346
_refine_ls_shift/su_max 0.000238
_refine_ls_structure_factor_coef Fsqd
_refine_ls_weighting_details
;w = 1/[\s^2^(F*)+(0.0403p)^2^+0.549p] where p = 0.333max(Fo^2^,0) +
 0.667Fc^2^
;
_refine_ls_weighting_scheme calc
_refine_ls_wR_factor_all 0.0871
_refine_ls_wR_factor_gt 0.0848
_refine_ls_wR_factor_ref 0.0871
_reflns_number_gt 1195
_reflns_number_total 1315
_reflns_threshold_expression I>2\s(I)
_cod_data_source_file na6312.cif
_cod_data_source_block 3
_cod_original_formula_sum 'C9 H14 N1 O5'
_cod_database_code 2203635
_cod_database_fobs_code 2203635

loop_
_symmetry_equiv_pos_as_xyz
x,y,z
x+1/2,-y+1/2,-z
-x,y+1/2,-z+1/2
-x+1/2,-y,z+1/2

loop_
_atom_site_label
_atom_site_fract_x
_atom_site_fract_y
_atom_site_fract_z
_atom_site_U_iso_or_equiv
_atom_site_adp_type
_atom_site_occupancy
_atom_site_type_symbol
C1 0.7866(3) 0.0035(2) 0.02895(15) 0.0188 Uani 1.0000 C
C2 0.7198(3) 0.11166(19) -0.03931(16) 0.0193 Uani 1.0000 C
C3 0.6725(3) 0.0679(2) -0.14980(15) 0.0201 Uani 1.0000 C
C4 0.5206(3) -0.0288(2) -0.14517(16) 0.0229 Uani 1.0000 C
N5 0.5697(2) -0.12992(17) -0.07111(15) 0.0231 Uani 1.0000 N
C6 0.6915(3) -0.1217(2) 0.00682(17) 0.0206 Uani 1.0000 C
O7 0.7278(2) -0.21316(13) 0.06611(13) 0.0263 Uani 1.0000 O
O8 0.6178(2) 0.17082(15) -0.21510(11) 0.0246 Uani 1.0000 O
O9 0.5593(2) 0.15309(15) 0.01535(11) 0.0233 Uani 1.0000 O
C10 0.5842(3) 0.1282(2) 0.12615(16) 0.0202 Uani 1.0000 C
O11 0.7351(2) 0.04121(14) 0.13309(11) 0.0213 Uani 1.0000 O
C12 0.4107(3) 0.0679(2) 0.16656(17) 0.0270 Uani 1.0000 C
C13 0.6394(3) 0.2453(2) 0.18566(19) 0.0292 Uani 1.0000 C
C14 0.9941(3) -0.0134(2) 0.02935(16) 0.0218 Uani 1.0000 C
O15 1.0513(2) -0.05872(15) -0.07082(12) 0.0291 Uani 1.0000 O
H21 0.8129 0.1802 -0.0492 0.0233 Uiso 1.0000 H
H31 0.7838 0.0248 -0.1813 0.0262 Uiso 1.0000 H
H41 0.4980 -0.0634 -0.2173 0.0283 Uiso 1.0000 H
H42 0.4059 0.0146 -0.1199 0.0283 Uiso 1.0000 H
H121 0.4229 0.0489 0.2435 0.0338 Uiso 1.0000 H
H122 0.3890 -0.0127 0.1269 0.0338 Uiso 1.0000 H
H123 0.3048 0.1253 0.1548 0.0338 Uiso 1.0000 H
H131 0.6555 0.2262 0.2625 0.0368 Uiso 1.0000 H
H132 0.7581 0.2780 0.1564 0.0368 Uiso 1.0000 H
H133 0.5432 0.3116 0.1772 0.0368 Uiso 1.0000 H
H141 1.0564 0.0687 0.0449 0.0264 Uiso 1.0000 H
H142 1.0305 -0.0751 0.0866 0.0264 Uiso 1.0000 H
H2 1.1000 -0.1353 -0.0668 0.0500 Uiso 1.0000 H
H5 0.6767 0.1578 -0.2858 0.0500 Uiso 1.0000 H

loop_
_atom_site_aniso_label
_atom_site_aniso_U_11
_atom_site_aniso_U_22
_atom_site_aniso_U_33
_atom_site_aniso_U_12
_atom_site_aniso_U_13
_atom_site_aniso_U_23
C1 0.0176(10) 0.0214(9) 0.0176(9) -0.0002(8) 0.0004(8) 0.0006(8)
C2 0.0184(9) 0.0199(9) 0.0194(9) 0.0000(8) 0.0014(8) -0.0007(8)
C3 0.0200(9) 0.0221(10) 0.0182(9) 0.0017(8) -0.0010(8) 0.0019(8)
C4 0.0229(10) 0.0246(11) 0.0213(10) -0.0012(9) -0.0052(9) 0.0020(8)
N5 0.0229(8) 0.0226(8) 0.0237(8) -0.0016(8) -0.0054(8) 0.0017(8)
C6 0.0189(9) 0.0219(9) 0.0209(10) 0.0006(8) 0.0004(8) 0.0004(8)
O7 0.0277(8) 0.0214(7) 0.0298(8) -0.0024(7) -0.0048(7) 0.0043(6)
O8 0.0267(8) 0.0261(8) 0.0209(7) 0.0028(7) -0.0006(6) 0.0043(6)
O9 0.0232(7) 0.0294(8) 0.0172(7) 0.0093(7) 0.0018(6) 0.0017(6)
C10 0.0210(10) 0.0226(10) 0.0169(9) 0.0027(9) -0.0016(8) 0.0009(8)
O11 0.0227(7) 0.0248(7) 0.0163(6) 0.0055(7) -0.0009(6) -0.0005(6)
C12 0.0222(10) 0.0334(12) 0.0254(11) 0.0006(10) 0.0011(9) 0.0033(10)
C13 0.0319(12) 0.0249(11) 0.0307(11) 0.0028(10) -0.0048(10) -0.0046(10)
C14 0.0180(9) 0.0242(10) 0.0231(10) 0.0007(9) -0.0001(9) -0.0004(9)
O15 0.0294(8) 0.0325(8) 0.0255(8) 0.0114(7) 0.0059(7) 0.0040(7)

loop_
_atom_type_symbol
_atom_type_scat_dispersion_real
_atom_type_scat_dispersion_imag
_atom_type_scat_source
'C   ' 0.0033 0.0016 International_Tables_Vol_IV_Table_2.2B
'H   ' 0.0000 0.0000 International_Tables_Vol_IV_Table_2.2B
'O   ' 0.0106 0.0060 International_Tables_Vol_IV_Table_2.2B
'N   ' 0.0061 0.0033 International_Tables_Vol_IV_Table_2.2B

loop_
_geom_angle_atom_site_label_1
_geom_angle_atom_site_label_2
_geom_angle_atom_site_label_3
_geom_angle
_geom_angle_publ_flag
C14 C1 O11 107.00(17) yes
C14 C1 C6 110.38(17) yes
O11 C1 C6 107.11(16) yes
C14 C1 C2 114.23(17) yes
O11 C1 C2 103.03(16) yes
C6 C1 C2 114.30(16) yes
H21 C2 O9 112.952 no
H21 C2 C3 105.327 no
O9 C2 C3 110.70(16) yes
H21 C2 C1 113.805 no
O9 C2 C1 102.89(15) yes
C3 C2 C1 111.33(17) yes
H31 C3 O8 110.168 no
H31 C3 C4 107.155 no
O8 C3 C4 109.83(16) yes
H31 C3 C2 108.516 no
O8 C3 C2 111.11(16) yes
C4 C3 C2 109.97(16) yes
H42 C4 H41 108.764 no
H42 C4 N5 109.677 no
H41 C4 N5 110.531 no
H42 C4 C3 107.994 no
H41 C4 C3 109.712 no
N5 C4 C3 110.11(16) yes
C6 N5 C4 125.82(18) yes
O7 C6 N5 122.03(19) yes
O7 C6 C1 118.13(18) yes
N5 C6 C1 119.79(18) yes
H5 O8 C3 106.752 no
C10 O9 C2 108.04(15) yes
C13 C10 C12 114.02(19) yes
C13 C10 O11 107.24(16) yes
C12 C10 O11 110.31(17) yes
C13 C10 O9 111.49(18) yes
C12 C10 O9 107.55(17) yes
O11 C10 O9 105.94(16) yes
C1 O11 C10 109.05(14) yes
H123 C12 H122 109.083 no
H123 C12 H121 109.798 no
H122 C12 H121 109.056 no
H123 C12 C10 109.863 no
H122 C12 C10 109.099 no
H121 C12 C10 109.920 no
H133 C13 H132 108.752 no
H133 C13 H131 109.264 no
H132 C13 H131 109.064 no
H133 C13 C10 109.966 no
H132 C13 C10 109.488 no
H131 C13 C10 110.279 no
H142 C14 H141 107.835 no
H142 C14 O15 109.835 no
H141 C14 O15 109.681 no
H142 C14 C1 109.874 no
H141 C14 C1 110.317 no
O15 C14 C1 109.28(17) yes
H2 O15 C14 112.190 no

loop_
_geom_bond_atom_site_label_1
_geom_bond_atom_site_label_2
_geom_bond_distance
_geom_bond_publ_flag
C1 C14 1.528(3) yes
C1 O11 1.428(2) yes
C1 C6 1.531(3) yes
C1 C2 1.521(3) yes
C2 H21 1.007 no
C2 O9 1.432(2) yes
C2 C3 1.513(3) yes
C3 H31 1.016 no
C3 O8 1.431(2) yes
C3 C4 1.517(3) yes
C4 H42 1.010 no
C4 H41 0.998 no
C4 N5 1.473(3) yes
N5 C6 1.331(3) yes
C6 O7 1.259(3) yes
O8 H5 1.002 no
O9 C10 1.438(2) yes
C10 C13 1.513(3) yes
C10 C12 1.512(3) yes
C10 O11 1.444(2) yes
C12 H123 0.998 no
C12 H122 1.007 no
C12 H121 0.998 no
C13 H133 1.003 no
C13 H132 1.006 no
C13 H131 0.999 no
C14 H142 1.013 no
C14 H141 1.007 no
C14 O15 1.419(3) yes
O15 H2 0.892 no

loop_
_cod_related_entry_id
_cod_related_entry_database
_cod_related_entry_code
1 ChemSpider 24732833
